data_1545116
loop_
_publ_author_name
'Arakcheeva, Alla'
'Bykov, Maxim'
'Bykova, Elena'
'Dubrovinsky, Leonid'
'Pattison, Phil'
'Dmitriev, Vladimir'
'Chapuis, Gervais'

_publ_section_title
;
 Incommensurate atomic density waves in the high-pressure IVb phase of
 barium
;
_journal_issue 2
_journal_name_full IUCrJ
_journal_page_first 152
_journal_page_last 157
_journal_paper_doi 10.1107/S2052252517000264
_journal_volume 4
_journal_year 2017
_chemical_formula_moiety Ba
_chemical_formula_sum Ba
_chemical_formula_weight 137.3
_chemical_name_common Barium
_chemical_name_systematic ' BaIVb at high pressure of 19.6 GPa'
_space_group_IT_number 14
_space_group_ssg_name P21/b(0\b\g)00
_symmetry_cell_setting monoclinic
_symmetry_space_group_name_Hall '-P 2xab'
_symmetry_space_group_name_H-M 'P 21/b 1 1'
_cell_angle_alpha 90
_cell_angle_beta 90
_cell_angle_gamma 90
_cell_formula_units_Z 16
_cell_length_a 11.439(3)
_cell_length_b 11.530(7)
_cell_length_c 4.5937(14)
_cell_measurement_pressure 19.6
_cell_measurement_reflns_used 241
_cell_measurement_temperature 293
_cell_measurement_theta_max 18.988
_cell_measurement_theta_min 5.585
_cell_modulation_dimension 1
_cell_volume 605.9(4)
_computing_cell_refinement
;
CrysAlisPro, Agilent Technologies,
Version 1.171.37.35 (release 13-08-2014 CrysAlis171 .NET)
(compiled Aug 13 2014,18:06:01)
;
_computing_data_collection
;
CrysAlisPro, Agilent Technologies,
Version 1.171.37.35 (release 13-08-2014 CrysAlis171 .NET)
(compiled Aug 13 2014,18:06:01)
;
_computing_data_reduction
;
CrysAlisPro, Agilent Technologies,
Version 1.171.37.35 (release 13-08-2014 CrysAlis171 .NET)
(compiled Aug 13 2014,18:06:01)
;
_computing_molecular_graphics
;
Brandenburg, K. & Putz, H. (2005). DIAMOND Version 3
;
_computing_structure_refinement
;
Petricek, V., Dusek, M. & Palatinus L. (2014). Z. Kristallogr. 229(5), 345-352
;
_computing_structure_solution
;
Petricek, V., Dusek, M. & Palatinus L. (2014). Z. Kristallogr. 229(5), 345-352
;
_diffrn_ambient_pressure 19.6
_diffrn_ambient_temperature 293
_diffrn_detector 'CCD plate'
_diffrn_measured_fraction_theta_full 0.6757
_diffrn_measured_fraction_theta_max 0.5125
_diffrn_measurement_details
;
#__ type_ start__ end____ width___ exp.time_
  1 phi    142.00  218.00   0.5000    1.0000
omega____ theta____ kappa____ phi______ frames
   0.0000    0.0000    0.0000     -     152

;
_diffrn_measurement_device 'abstract diffractometer'
_diffrn_measurement_device_type 'MAR-CrysAlisPro-abstract goniometer: imported MAR images'
_diffrn_measurement_method '\p scans'
_diffrn_radiation_monochromator synchrotron
_diffrn_radiation_probe x-ray
_diffrn_radiation_type synchrotron
_diffrn_radiation_wavelength 0.4151
_diffrn_reflns_av_R_equivalents 0.0822
_diffrn_reflns_av_sigmaI/netI 0.1503
_diffrn_reflns_limit_h_max 17
_diffrn_reflns_limit_h_min -13
_diffrn_reflns_limit_index_m_1_max 3
_diffrn_reflns_limit_index_m_1_min -3
_diffrn_reflns_limit_k_max 14
_diffrn_reflns_limit_k_min -17
_diffrn_reflns_limit_l_max 9
_diffrn_reflns_limit_l_min -9
_diffrn_reflns_number 15944
_diffrn_reflns_theta_full 15.0367
_diffrn_reflns_theta_max 21.361
_diffrn_reflns_theta_min 2.9824
_diffrn_source synchrotron
_exptl_absorpt_coefficient_mu 6.037
_exptl_absorpt_correction_T_max 1.00000
_exptl_absorpt_correction_T_min 0.52126
_exptl_absorpt_correction_type multi-scan
_exptl_absorpt_process_details
;
CrysAlisPro, Agilent Technologies,
Version 1.171.37.35 (release 13-08-2014 CrysAlis171 .NET)
(compiled Aug 13 2014,18:06:01)
Empirical absorption correction using spherical harmonics,
 implemented in SCALE3 ABSPACK scaling algorithm.
;
_exptl_crystal_density_diffrn 6.0226
_exptl_crystal_description isometric
_exptl_crystal_F_000 1120
_exptl_crystal_size_max 0.02
_exptl_crystal_size_mid 0.015
_exptl_crystal_size_min 0.01
_exptl_crystal_size_rad 0.015
_refine_diff_density_max 2.27
_refine_diff_density_min -2.14
_refine_ls_extinction_method none
_refine_ls_goodness_of_fit_gt 1.26
_refine_ls_goodness_of_fit_ref 1.26
_refine_ls_number_constraints 0
_refine_ls_number_parameters 73
_refine_ls_number_reflns 643
_refine_ls_number_restraints 0
_refine_ls_R_factor_all 0.0966
_refine_ls_R_factor_gt 0.0966
_refine_ls_shift/su_max 0.0482
_refine_ls_shift/su_mean 0.0101
_refine_ls_structure_factor_coef F
_refine_ls_weighting_scheme sigma
_refine_ls_wR_factor_gt 0.0673
_refine_ls_wR_factor_ref 0.0673
_reflns_number_gt 643
_reflns_number_total 9728
_reflns_threshold_expression I>2\s(I)
_cod_data_source_file yu5011.cif
_cod_data_source_block VI
_cod_depositor_comments 'Adding full bibliography for 1545111--1545116.cif.'
_cod_original_formula_sum Ba1
_cod_database_code 1545116

loop_
_space_group_symop_id
_space_group_symop_operation_xyz
1 x,y,z
2 x+0.5,-y+0.5,-z
3 -x,-y,-z
4 -x+0.5,y+0.5,z

loop_
_space_group_symop_ssg_id
_space_group_symop_ssg_operation_algebraic
1 x1,x2,x3,x4
2 x1+1/2,-x2+1/2,-x3,-x4
3 -x1,-x2,-x3,-x4
4 -x1+1/2,x2+1/2,x3,x4

loop_
_atom_site_label
_atom_site_type_symbol
_atom_site_fract_x
_atom_site_fract_y
_atom_site_fract_z
_atom_site_adp_type
_atom_site_U_iso_or_equiv
_atom_site_site_symmetry_multiplicity
_atom_site_occupancy
_atom_site_calc_flag
Ba1 Ba 0.0008(8) 0.10107(18) 0.2505(16) Uani 0.0217(12) 4 1 d
Ba2 Ba 0.0008(8) 0.39893(18) 0.2505(16) Uani 0.0217(12) 4 1 d
Ba3 Ba 0.6489(2) 0.2544(16) 0.2507(2) Uani 0.0278(18) 4 1 d
Ba4 Ba 0.1489(2) 0.7544(16) 0.2507(2) Uani 0.0278(18) 4 1 d
Ba1g Ba 0.2539(13) 0.0049(10) 0.144(2) Uiso 0.0120(17) 4 1 d

loop_
_atom_site_aniso_label
_atom_site_aniso_type_symbol
_atom_site_aniso_U_11
_atom_site_aniso_U_22
_atom_site_aniso_U_33
_atom_site_aniso_U_12
_atom_site_aniso_U_13
_atom_site_aniso_U_23
Ba1 Ba 0.021(3) 0.0336(17) 0.010596 0.003434 0.000949 -0.00002
Ba2 Ba 0.021(3) 0.0336(17) 0.010596 -0.003434 0.000949 0.00002
Ba3 Ba 0.029(3) 0.031(4) 0.0230(11) 0.012(5) 0.021(3) 0.0027(18)
Ba4 Ba 0.029(3) 0.031(4) 0.0230(11) 0.012(5) 0.021(3) 0.0027(18)

loop_
_atom_site_displace_Fourier_atom_site_label
_atom_site_displace_Fourier_axis
_atom_site_displace_Fourier_wave_vector_seq_id
_atom_site_displace_Fourier_param_cos
_atom_site_displace_Fourier_param_sin
Ba1 x 1 -0.0021(15) -0.0043(4)
Ba1 y 1 -0.0003(5) -0.0003(15)
Ba1 z 1 0.0033(17) 0.0004(6)
Ba1 x 2 -0.0016(14) -0.0005(6)
Ba1 y 2 0.0008(7) -0.0031(19)
Ba1 z 2 -0.0297(14) 0.0026(9)
Ba1 x 3 0.0110(16) 0.0012(17)
Ba1 y 3 0.0005(9) 0.000(3)
Ba1 z 3 -0.010(2) -0.0005(8)
Ba2 x 1 -0.0021(15) -0.0043(4)
Ba2 y 1 0.0003(5) 0.0003(15)
Ba2 z 1 0.0033(17) 0.0004(6)
Ba2 x 2 -0.0016(14) -0.0005(6)
Ba2 y 2 -0.0008(7) 0.0031(19)
Ba2 z 2 -0.0297(14) 0.0026(9)
Ba2 x 3 0.0110(16) 0.0012(17)
Ba2 y 3 -0.0005(9) 0.000(3)
Ba2 z 3 -0.010(2) -0.0005(8)
Ba3 x 1 -0.0011(6) 0.0016(14)
Ba3 y 1 0.004(2) 0.0003(5)
Ba3 z 1 -0.004(3) 0.0004(8)
Ba3 x 2 -0.0003(8) 0.0071(19)
Ba3 y 2 -0.005(2) 0.0005(10)
Ba3 z 2 0.002(4) 0.0015(12)
Ba3 x 3 -0.0016(13) -0.0023(19)
Ba3 y 3 0.000(2) -0.0005(7)
Ba3 z 3 -0.006(5) -0.0033(9)
Ba4 x 1 -0.0011(6) 0.0016(14)
Ba4 y 1 0.004(2) 0.0003(5)
Ba4 z 1 -0.004(3) 0.0004(8)
Ba4 x 2 -0.0003(8) 0.0071(19)
Ba4 y 2 -0.005(2) 0.0005(10)
Ba4 z 2 0.002(4) 0.0015(12)
Ba4 x 3 -0.0016(13) -0.0023(19)
Ba4 y 3 0.000(2) -0.0005(7)
Ba4 z 3 -0.006(5) -0.0033(9)
Ba1g x 1 0.0015(19) -0.007(2)
Ba1g y 1 0.0163(16) 0.003(2)
Ba1g z 1 0.193(2) 0.129(2)
Ba1g x 2 -0.0010(14) -0.001(3)
Ba1g y 2 0.0044(17) -0.012(2)
Ba1g z 2 0.109(2) -0.049(2)
Ba1g x 3 -0.006(2) -0.0123(18)
Ba1g y 3 -0.009(2) 0.0025(15)
Ba1g z 3 0.041(3) -0.093(2)

loop_
_atom_site_Fourier_wave_vector_seq_id
_jana_atom_site_fourier_wave_vector_q1_coeff
1 1
2 2
3 3

loop_
_atom_type_symbol
_atom_type_scat_dispersion_real
_atom_type_scat_dispersion_imag
_atom_type_scat_source
Ba -1.3196 0.8857 'International Tables Vol C tables 4.2.6.8 and 6.1.1.1'

loop_
_cell_wave_vector_seq_id
_cell_wave_vector_x
_cell_wave_vector_y
_cell_wave_vector_z
1 0.000000 0.107000 1.361000

loop_
_geom_angle_atom_site_label_1
_geom_angle_atom_site_label_2
_geom_angle_atom_site_label_3
_geom_angle_site_ssg_symmetry_1
_geom_angle_site_ssg_symmetry_3
_geom_angle_av
_geom_angle_min
_geom_angle_max
Ba1 Ba1 Ba1 3_5555 3_5565 88.9(15) 87.3(15) 90.7(17)
Ba1 Ba1 Ba2 3_5555 . 135.2(10) 132.9(10) 137.0(10)
Ba1 Ba1 Ba3 3_5555 2_4555 82.7(10) 78.2(9) 88.0(10)
Ba1 Ba1 Ba3 3_5555 2_4565 148.2(18) 139.4(17) 154.2(18)
Ba1 Ba1 Ba4 3_5555 3_6655 82.3(10) 80.0(9) 84.4(9)
Ba1 Ba1 Ba4 3_5555 3_6665 147.2(18) 138.9(17) 154.6(19)
Ba1 Ba1 Ba1g 3_5555 . 70.1(15) 47.7(13) 93.8(17)
Ba1 Ba1 Ba1g 3_5555 3_5555 54.9(14) 44.7(12) 73.2(15)
Ba1 Ba1 Ba1g 3_5555 3_5565 103.3(15) 87.1(16) 120.7(13)
Ba1 Ba1 Ba2 3_5565 . 135.4(10) 133.3(10) 137.4(11)
Ba1 Ba1 Ba3 3_5565 2_4555 148.2(18) 140.5(16) 158.0(17)
Ba1 Ba1 Ba3 3_5565 2_4565 82.8(10) 79.2(10) 88.2(9)
Ba1 Ba1 Ba4 3_5565 3_6655 147.1(18) 138.9(16) 156.7(17)
Ba1 Ba1 Ba4 3_5565 3_6665 82.5(10) 77.1(10) 89.8(10)
Ba1 Ba1 Ba1g 3_5565 . 81.9(15) 59.8(14) 98.5(17)
Ba1 Ba1 Ba1g 3_5565 3_5555 95.0(15) 81.0(16) 107.8(14)
Ba1 Ba1 Ba1g 3_5565 3_5565 48.8(13) 40.7(11) 64.8(15)
Ba2 Ba1 Ba3 . 2_4555 59.8(10) 57.7(10) 61.9(11)
Ba2 Ba1 Ba3 . 2_4565 59.7(10) 57.5(11) 61.7(11)
Ba2 Ba1 Ba4 . 3_6655 59.9(10) 58.8(9) 60.8(12)
Ba2 Ba1 Ba4 . 3_6665 59.8(10) 56.6(11) 61.8(10)
Ba2 Ba1 Ba1g . . 109.8(18) 104.8(18) 115.5(17)
Ba2 Ba1 Ba1g . 3_5555 109.2(16) 105.9(19) 112.3(18)
Ba2 Ba1 Ba1g . 3_5565 107.2(14) 100.0(12) 116.0(18)
Ba3 Ba1 Ba3 2_4555 2_4565 88.1(14) 83.2(13) 91.6(15)
Ba3 Ba1 Ba4 2_4555 3_6655 61.9(13) 56.6(13) 66.9(13)
Ba3 Ba1 Ba4 2_4555 3_6665 119.4(18) 117.4(19) 121.9(17)
Ba3 Ba1 Ba1g 2_4555 . 67.1(15) 51.6(13) 83.0(14)
Ba3 Ba1 Ba1g 2_4555 3_5555 104.6(12) 89.4(11) 123.0(13)
Ba3 Ba1 Ba1g 2_4555 3_5565 160.6(17) 146.7(14) 166.6(19)
Ba3 Ba1 Ba4 2_4565 3_6655 119.4(18) 117.2(16) 122.1(15)
Ba3 Ba1 Ba4 2_4565 3_6665 61.9(13) 57.5(13) 66.7(14)
Ba3 Ba1 Ba1g 2_4565 . 78.8(16) 52.0(14) 99.5(16)
Ba3 Ba1 Ba1g 2_4565 3_5555 155.7(17) 139.8(15) 168.8(17)
Ba3 Ba1 Ba1g 2_4565 3_5565 93.9(11) 76.2(11) 121.1(11)
Ba4 Ba1 Ba4 3_6655 3_6665 87.7(14) 83.0(14) 91.0(14)
Ba4 Ba1 Ba1g 3_6655 . 123.2(13) 98.7(12) 144.9(17)
Ba4 Ba1 Ba1g 3_6655 3_5555 55.3(14) 47.5(12) 69.4(15)
Ba4 Ba1 Ba1g 3_6655 3_5565 103.3(15) 91.4(15) 113.5(16)
Ba4 Ba1 Ba1g 3_6665 . 138.6(15) 111.4(12) 159.8(17)
Ba4 Ba1 Ba1g 3_6665 3_5555 94.7(16) 78.7(16) 112.6(17)
Ba4 Ba1 Ba1g 3_6665 3_5565 49.3(13) 39.0(12) 65.5(15)
Ba1g Ba1 Ba1g . 3_5555 123.7(18) 103.6(14) 144(2)
Ba1g Ba1 Ba1g . 3_5565 128.9(17) 112.0(13) 144(2)
Ba1g Ba1 Ba1g 3_5555 3_5565 68.5(13) 49.3(12) 100.4(14)
Ba1 Ba2 Ba2 . 3_5655 135.3(12) 133.4(11) 137.1(13)
Ba1 Ba2 Ba2 . 3_5665 135.3(12) 133.3(11) 137.7(13)
Ba1 Ba2 Ba3 . 2_4555 58.2(10) 56.2(10) 61.9(11)
Ba1 Ba2 Ba3 . 2_4565 58.2(10) 57.4(11) 59.6(11)
Ba1 Ba2 Ba4 . 3_6655 58.4(10) 56.5(11) 60.1(11)
Ba1 Ba2 Ba4 . 3_6665 58.3(10) 55.5(10) 60.1(11)
Ba1 Ba2 Ba1g . 2_4555 108.3(16) 99.9(14) 118.6(19)
Ba1 Ba2 Ba1g . 2_4565 105.5(14) 100.7(12) 108.4(18)
Ba1 Ba2 Ba1g . 4_5555 112.5(19) 103.0(17) 122(2)
Ba2 Ba2 Ba2 3_5655 3_5665 89.0(15) 87.4(15) 90.8(16)
Ba2 Ba2 Ba3 3_5655 2_4555 84.0(9) 78.0(9) 90.4(10)
Ba2 Ba2 Ba3 3_5655 2_4565 149.0(18) 140.3(17) 155.8(18)
Ba2 Ba2 Ba4 3_5655 3_6655 83.7(10) 80.5(9) 87.5(10)
Ba2 Ba2 Ba4 3_5655 3_6665 148.1(18) 140.0(17) 157(2)
Ba2 Ba2 Ba1g 3_5655 2_4555 55.4(14) 46.8(13) 70.1(14)
Ba2 Ba2 Ba1g 3_5655 2_4565 105.1(16) 93.9(18) 115.8(14)
Ba2 Ba2 Ba1g 3_5655 4_5555 68.1(15) 51.4(13) 86.6(17)
Ba2 Ba2 Ba3 3_5665 2_4555 149.1(18) 139.5(16) 157.8(17)
Ba2 Ba2 Ba3 3_5665 2_4565 84.1(10) 81.7(9) 86.9(10)
Ba2 Ba2 Ba4 3_5665 3_6655 148.1(18) 140.1(16) 154.9(17)
Ba2 Ba2 Ba4 3_5665 3_6665 83.9(10) 78.9(9) 91.4(10)
Ba2 Ba2 Ba1g 3_5665 2_4555 96.5(16) 79.8(15) 112.0(15)
Ba2 Ba2 Ba1g 3_5665 2_4565 49.4(13) 38.9(12) 68.6(16)
Ba2 Ba2 Ba1g 3_5665 4_5555 80.1(16) 53.2(15) 99.3(15)
Ba3 Ba2 Ba3 2_4555 2_4565 86.3(14) 82.0(12) 90.1(14)
Ba3 Ba2 Ba4 2_4555 3_6655 60.8(13) 56.7(13) 64.3(13)
Ba3 Ba2 Ba4 2_4555 3_6665 116.4(17) 114.9(13) 117.8(17)
Ba3 Ba2 Ba1g 2_4555 2_4555 103.7(12) 85.4(11) 124.3(12)
Ba3 Ba2 Ba1g 2_4555 2_4565 158.8(18) 147.1(16) 165.6(16)
Ba3 Ba2 Ba1g 2_4555 4_5555 69.9(15) 49.7(13) 91.9(18)
Ba3 Ba2 Ba4 2_4565 3_6655 116.4(17) 115.1(18) 117.8(18)
Ba3 Ba2 Ba4 2_4565 3_6665 60.9(13) 56.3(12) 67.5(14)
Ba3 Ba2 Ba1g 2_4565 2_4555 153.7(18) 142.2(15) 163(2)
Ba3 Ba2 Ba1g 2_4565 2_4565 92.9(12) 78.1(10) 118.7(13)
Ba3 Ba2 Ba1g 2_4565 4_5555 81.9(16) 61.9(14) 97.6(16)
Ba4 Ba2 Ba4 3_6655 3_6665 86.0(14) 82.1(14) 88.8(15)
Ba4 Ba2 Ba1g 3_6655 2_4555 55.2(14) 43.0(13) 73.9(15)
Ba4 Ba2 Ba1g 3_6655 2_4565 103.3(16) 88.2(16) 115.1(16)
Ba4 Ba2 Ba1g 3_6655 4_5555 124.4(13) 95.9(12) 154.9(17)
Ba4 Ba2 Ba1g 3_6665 2_4555 95.2(16) 76.4(16) 111.3(17)
Ba4 Ba2 Ba1g 3_6665 2_4565 49.0(13) 41.9(14) 61.0(16)
Ba4 Ba2 Ba1g 3_6665 4_5555 139.5(15) 113.1(11) 158.7(18)
Ba1g Ba2 Ba1g 2_4555 2_4565 70.6(13) 47.0(11) 100.1(14)
Ba1g Ba2 Ba1g 2_4555 4_5555 121.1(18) 103.5(14) 139(2)
Ba1g Ba2 Ba1g 2_4565 4_5555 128.1(18) 107.8(16) 148.6(19)
Ba1 Ba3 Ba1 2_5555 2_5565 88.1(15) 81.5(14) 93.4(15)
Ba1 Ba3 Ba2 2_5555 2_5555 62.0(14) 58.5(14) 65.1(15)
Ba1 Ba3 Ba2 2_5555 2_5565 118.9(16) 110.0(16) 125.3(14)
Ba1 Ba3 Ba4 2_5555 3_7655 83.5(12) 81.6(15) 86.2(13)
Ba1 Ba3 Ba4 2_5555 3_7665 150(2) 147(2) 155(2)
Ba1 Ba3 Ba4 2_5555 4_6455 59.3(11) 55.0(11) 63.2(11)
Ba1 Ba3 Ba1g 2_5555 2_5555 56.2(16) 45.4(14) 72.6(17)
Ba1 Ba3 Ba1g 2_5555 2_5565 105.4(18) 92.4(19) 114.8(16)
Ba1 Ba3 Ba1g 2_5555 3_6555 104.2(14) 87.2(11) 125.2(16)
Ba1 Ba3 Ba2 2_5565 2_5555 118.9(16) 111.2(16) 124.7(14)
Ba1 Ba3 Ba2 2_5565 2_5565 62.1(14) 60.0(13) 65.1(15)
Ba1 Ba3 Ba4 2_5565 3_7655 150(2) 148(2) 152.7(19)
Ba1 Ba3 Ba4 2_5565 3_7665 83.8(13) 80.2(13) 88.3(12)
Ba1 Ba3 Ba4 2_5565 4_6455 59.2(11) 54.2(10) 62.3(12)
Ba1 Ba3 Ba1g 2_5565 2_5555 96.5(18) 79.1(16) 109.5(16)
Ba1 Ba3 Ba1g 2_5565 2_5565 49.7(15) 43.0(12) 64.8(18)
Ba1 Ba3 Ba1g 2_5565 3_6555 152.8(19) 134.2(17) 163(2)
Ba2 Ba3 Ba2 2_5555 2_5565 86.4(15) 78.3(13) 92.5(15)
Ba2 Ba3 Ba4 2_5555 3_7655 81.7(13) 79.2(16) 84.6(12)
Ba2 Ba3 Ba4 2_5555 3_7665 145(2) 143(2) 150(3)
Ba2 Ba3 Ba4 2_5555 4_6455 59.8(11) 56.4(11) 63.3(11)
Ba2 Ba3 Ba1g 2_5555 2_5555 104.8(14) 83.0(13) 129.9(15)
Ba2 Ba3 Ba1g 2_5555 2_5565 163.2(19) 153(2) 171(2)
Ba2 Ba3 Ba1g 2_5555 3_6555 53.6(15) 42.7(14) 70.6(17)
Ba2 Ba3 Ba4 2_5565 3_7655 145(2) 142.5(19) 149(3)
Ba2 Ba3 Ba4 2_5565 3_7665 82.0(13) 78.4(13) 87.0(16)
Ba2 Ba3 Ba4 2_5565 4_6455 59.7(11) 55.2(10) 63.2(12)
Ba2 Ba3 Ba1g 2_5565 2_5555 156.0(19) 136.7(16) 170(2)
Ba2 Ba3 Ba1g 2_5565 2_5565 93.6(13) 78.1(10) 117.3(16)
Ba2 Ba3 Ba1g 2_5565 3_6555 92.5(18) 76.8(16) 105.2(19)
Ba4 Ba3 Ba4 3_7655 3_7665 89.6(15) 86.1(15) 94.6(17)
Ba4 Ba3 Ba4 3_7655 4_6455 135.1(13) 132.0(13) 137.6(14)
Ba4 Ba3 Ba1g 3_7655 2_5555 55.8(16) 42.2(13) 73.8(17)
Ba4 Ba3 Ba1g 3_7655 2_5565 105.7(18) 90(2) 114.9(16)
Ba4 Ba3 Ba1g 3_7655 3_6555 55.2(16) 45.0(14) 67.1(16)
Ba4 Ba3 Ba4 3_7665 4_6455 135.2(14) 133.1(14) 137.1(13)
Ba4 Ba3 Ba1g 3_7665 2_5555 97.3(19) 78.3(19) 111.7(17)
Ba4 Ba3 Ba1g 3_7665 2_5565 49.6(15) 42.4(16) 62.9(18)
Ba4 Ba3 Ba1g 3_7665 3_6555 94.9(18) 76(2) 111.7(17)
Ba4 Ba3 Ba1g 4_6455 2_5555 110(2) 104(2) 115(2)
Ba4 Ba3 Ba1g 4_6455 2_5565 107.3(18) 102.6(15) 115(2)
Ba4 Ba3 Ba1g 4_6455 3_6555 108(2) 100.6(15) 114(2)
Ba1g Ba3 Ba1g 2_5555 2_5565 70.9(14) 47.0(12) 95.8(16)
Ba1g Ba3 Ba1g 2_5555 3_6555 106.9(17) 75.6(11) 135(2)
Ba1g Ba3 Ba1g 2_5565 3_6555 141(2) 126(2) 153.7(18)
Ba1 Ba4 Ba1 3_6655 3_6665 87.7(15) 81.5(14) 94.4(16)
Ba1 Ba4 Ba2 3_6655 3_6655 61.7(14) 60.2(14) 62.9(14)
Ba1 Ba4 Ba2 3_6655 3_6665 118.3(16) 111.3(17) 124.7(17)
Ba1 Ba4 Ba3 3_6655 3_7655 83.8(12) 77.5(15) 88.3(14)
Ba1 Ba4 Ba3 3_6655 3_7665 150(2) 146(2) 154(2)
Ba1 Ba4 Ba3 3_6655 4_6555 58.9(11) 55.5(11) 63.5(10)
Ba1 Ba4 Ba1g 3_6655 1_6655 68.8(17) 51.2(15) 88.9(18)
Ba1 Ba4 Ba1g 3_6655 4_6555 123.3(16) 99.2(12) 149(2)
Ba1 Ba4 Ba2 3_6665 3_6655 118.3(16) 112.8(16) 124.1(18)
Ba1 Ba4 Ba2 3_6665 3_6665 61.9(14) 58.7(13) 66.4(15)
Ba1 Ba4 Ba3 3_6665 3_7655 150(2) 147(3) 152(2)
Ba1 Ba4 Ba3 3_6665 3_7665 84.0(13) 80.4(13) 88.2(12)
Ba1 Ba4 Ba3 3_6665 4_6555 58.9(11) 54.7(10) 62.2(12)
Ba1 Ba4 Ba1g 3_6665 1_6655 81.0(18) 58.0(16) 102.6(19)
Ba1 Ba4 Ba1g 3_6665 4_6555 137.6(18) 111.1(14) 157.4(19)
Ba2 Ba4 Ba2 3_6655 3_6665 86.0(15) 80.7(14) 91.3(16)
Ba2 Ba4 Ba3 3_6655 3_7655 82.0(13) 76.1(15) 86.3(14)
Ba2 Ba4 Ba3 3_6655 3_7665 145(2) 142(2) 147.4(18)
Ba2 Ba4 Ba3 3_6655 4_6555 59.5(11) 56.8(11) 62.6(11)
Ba2 Ba4 Ba1g 3_6655 1_6655 124.2(16) 98.2(14) 151.1(18)
Ba2 Ba4 Ba1g 3_6655 4_6555 67.0(17) 50.5(14) 86.6(18)
Ba2 Ba4 Ba3 3_6665 3_7655 145(2) 141.8(19) 147.7(19)
Ba2 Ba4 Ba3 3_6665 3_7665 82.3(13) 80.0(13) 86.1(12)
Ba2 Ba4 Ba3 3_6665 4_6555 59.4(11) 55.1(10) 63.1(12)
Ba2 Ba4 Ba1g 3_6665 1_6655 140.4(18) 115.1(13) 165(2)
Ba2 Ba4 Ba1g 3_6665 4_6555 78.2(18) 54.1(17) 97.6(17)
Ba3 Ba4 Ba3 3_7655 3_7665 89.6(15) 86.1(15) 94.6(17)
Ba3 Ba4 Ba3 3_7655 4_6555 135.1(13) 132.0(16) 137.6(14)
Ba3 Ba4 Ba1g 3_7655 1_6655 70.2(17) 52.7(16) 92.6(18)
Ba3 Ba4 Ba1g 3_7655 4_6555 68.4(17) 50.2(14) 94(2)
Ba3 Ba4 Ba3 3_7665 4_6555 135.2(13) 133.1(15) 137.1(12)
Ba3 Ba4 Ba1g 3_7665 1_6655 82.4(18) 63.6(15) 99(2)
Ba3 Ba4 Ba1g 3_7665 4_6555 79.3(18) 56.8(17) 96.7(17)
Ba3 Ba4 Ba1g 4_6555 1_6655 111(2) 106(2) 116(2)
Ba3 Ba4 Ba1g 4_6555 4_6555 110(2) 106.5(19) 114(2)
Ba1g Ba4 Ba1g 1_6655 4_6555 126(2) 104.1(14) 138(3)
Ba1 Ba1g Ba1 . 3_5555 54.9(15) 41.3(11) 62.6(18)
Ba1 Ba1g Ba1 . 3_5565 49.3(13) 38.9(10) 57.3(16)
Ba1 Ba1g Ba2 . 2_5555 128(2) 103.7(11) 148(3)
Ba1 Ba1g Ba2 . 2_5565 115.8(17) 82.2(9) 149(3)
Ba1 Ba1g Ba2 . 4_5455 149.8(16) 112.9(10) 179(3)
Ba1 Ba1g Ba3 . 2_4555 56.7(15) 49.6(12) 63.5(18)
Ba1 Ba1g Ba3 . 2_4565 51.4(13) 36.9(9) 64.1(17)
Ba1 Ba1g Ba3 . 3_6555 125(2) 95.3(13) 142(3)
Ba1 Ba1g Ba4 . 1_4455 83(2) 71.9(14) 92(2)
Ba1 Ba1g Ba4 . 4_6455 85(2) 71.1(14) 95(3)
Ba1 Ba1g Ba1g . 1_5545 97.6(18) 71.7(9) 120(2)
Ba1 Ba1g Ba1g . 1_5565 82.1(16) 55.1(9) 108(2)
Ba1 Ba1g Ba1 3_5555 3_5565 68.3(13) 61.7(11) 77.7(17)
Ba1 Ba1g Ba2 3_5555 2_5555 121.5(12) 83.5(8) 165.5(14)
Ba1 Ba1g Ba2 3_5555 2_5565 159.2(17) 132.2(12) 179(2)
Ba1 Ba1g Ba2 3_5555 4_5455 127(2) 98.4(12) 147(3)
Ba1 Ba1g Ba3 3_5555 2_4555 73.8(16) 56.7(10) 89(2)
Ba1 Ba1g Ba3 3_5555 2_4565 106.1(19) 95.4(15) 117(2)
Ba1 Ba1g Ba3 3_5555 3_6555 74.0(16) 53.5(10) 95(3)
Ba1 Ba1g Ba4 3_5555 1_4455 55.9(15) 43.6(11) 64.4(17)
Ba1 Ba1g Ba4 3_5555 4_6455 126(2) 100.0(13) 141(3)
Ba1 Ba1g Ba1g 3_5555 1_5545 61.7(14) 42.1(8) 82(2)
Ba1 Ba1g Ba1g 3_5555 1_5565 118(2) 97.2(12) 133(2)
Ba1 Ba1g Ba2 3_5565 2_5555 158.8(16) 130.5(12) 180(2)
Ba1 Ba1g Ba2 3_5565 2_5565 99.1(9) 68.6(7) 144.6(14)
Ba1 Ba1g Ba2 3_5565 4_5455 111.7(17) 83.1(9) 133(3)
Ba1 Ba1g Ba3 3_5565 2_4555 105.7(19) 93.1(14) 115(2)
Ba1 Ba1g Ba3 3_5565 2_4565 64.0(12) 48.1(7) 86(2)
Ba1 Ba1g Ba3 3_5565 3_6555 103.9(17) 93.9(14) 109.7(19)
Ba1 Ba1g Ba4 3_5565 1_4455 49.6(12) 36.7(8) 59.7(16)
Ba1 Ba1g Ba4 3_5565 4_6455 113.6(17) 83.3(9) 140(3)
Ba1 Ba1g Ba1g 3_5565 1_5545 130(2) 104.7(13) 146(3)
Ba1 Ba1g Ba1g 3_5565 1_5565 49.8(13) 33.6(8) 68.9(18)
Ba2 Ba1g Ba2 2_5555 2_5565 70.3(13) 61.9(9) 77.2(17)
Ba2 Ba1g Ba2 2_5555 4_5455 56.5(15) 45.1(12) 64.0(19)
Ba2 Ba1g Ba3 2_5555 2_4555 75.3(16) 56.1(10) 94(2)
Ba2 Ba1g Ba3 2_5555 2_4565 108.5(18) 92.5(16) 124(2)
Ba2 Ba1g Ba3 2_5555 3_6555 75.7(16) 56.4(9) 92(2)
Ba2 Ba1g Ba4 2_5555 1_4455 126(2) 97.0(13) 150(3)
Ba2 Ba1g Ba4 2_5555 4_6455 57.8(15) 48.7(11) 67(2)
Ba2 Ba1g Ba1g 2_5555 1_5545 60.1(14) 41.1(9) 84.4(19)
Ba2 Ba1g Ba1g 2_5555 1_5565 120(2) 96.9(12) 144(2)
Ba2 Ba1g Ba2 2_5565 4_5455 50.4(14) 37.2(10) 64.0(19)
Ba2 Ba1g Ba3 2_5565 2_4555 108.0(18) 91.9(14) 121(2)
Ba2 Ba1g Ba3 2_5565 2_4565 65.4(13) 47.5(8) 89(2)
Ba2 Ba1g Ba3 2_5565 3_6555 106.6(19) 94.1(14) 113.8(19)
Ba2 Ba1g Ba4 2_5565 1_4455 111.8(17) 83.3(10) 134(3)
Ba2 Ba1g Ba4 2_5565 4_6455 52.8(13) 38.0(8) 68(2)
Ba2 Ba1g Ba1g 2_5565 1_5545 130(2) 109.3(14) 147(2)
Ba2 Ba1g Ba1g 2_5565 1_5565 49.4(13) 35.0(8) 76.0(18)
Ba2 Ba1g Ba3 4_5455 2_4555 128(2) 99.8(13) 149(3)
Ba2 Ba1g Ba3 4_5455 2_4565 114.7(18) 83.3(10) 150(3)
Ba2 Ba1g Ba3 4_5455 3_6555 56.6(15) 45.2(11) 68(2)
Ba2 Ba1g Ba4 4_5455 1_4455 84(2) 73.6(14) 91(2)
Ba2 Ba1g Ba4 4_5455 4_6455 87(2) 71.1(13) 102(3)
Ba2 Ba1g Ba1g 4_5455 1_5545 98.9(18) 66.2(9) 127(2)
Ba2 Ba1g Ba1g 4_5455 1_5565 80.8(16) 57.8(9) 112(2)
Ba3 Ba1g Ba3 2_4555 2_4565 70.7(14) 57.3(10) 78.6(17)
Ba3 Ba1g Ba3 2_4555 3_6555 122.0(12) 82.0(9) 170.9(13)
Ba3 Ba1g Ba4 2_4555 1_4455 126(2) 98.4(12) 145(3)
Ba3 Ba1g Ba4 2_4555 4_6455 55.8(15) 43.7(12) 64.3(19)
Ba3 Ba1g Ba1g 2_4555 1_5545 59.5(14) 43.7(9) 83.0(18)
Ba3 Ba1g Ba1g 2_4555 1_5565 120.4(19) 91.9(12) 144(2)
Ba3 Ba1g Ba3 2_4565 3_6555 159.2(17) 131.2(11) 178(2)
Ba3 Ba1g Ba4 2_4565 1_4455 112.4(18) 83.3(9) 142(3)
Ba3 Ba1g Ba4 2_4565 4_6455 51.1(13) 37.5(10) 63.9(17)
Ba3 Ba1g Ba1g 2_4565 1_5545 130(2) 115.1(15) 143(2)
Ba3 Ba1g Ba1g 2_4565 1_5565 49.8(13) 34.4(8) 72.2(18)
Ba3 Ba1g Ba4 3_6555 1_4455 54.6(14) 41.3(10) 66.5(18)
Ba3 Ba1g Ba4 3_6555 4_6455 130(2) 102.9(12) 145(3)
Ba3 Ba1g Ba1g 3_6555 1_5545 62.8(14) 38.2(8) 88(2)
Ba3 Ba1g Ba1g 3_6555 1_5565 117.1(19) 96.8(12) 134(2)
Ba4 Ba1g Ba4 1_4455 4_6455 150.3(17) 113.0(11) 178(3)
Ba4 Ba1g Ba1g 1_4455 1_5545 99.4(17) 65.7(9) 128(3)
Ba4 Ba1g Ba1g 1_4455 1_5565 80.5(15) 56.7(10) 105(2)
Ba4 Ba1g Ba1g 4_6455 1_5545 97.0(17) 71.7(10) 123(2)
Ba4 Ba1g Ba1g 4_6455 1_5565 83.0(16) 56.3(8) 118(2)
Ba1g Ba1g Ba1g 1_5545 1_5565 174(2) 170(2) 177(2)

loop_
_geom_bond_atom_site_label_1
_geom_bond_atom_site_label_2
_geom_bond_site_ssg_symmetry_2
_geom_bond_distance_av
_geom_bond_distance_min
_geom_bond_distance_max
Ba1 Ba1 3_5555 3.28(5) 3.17(6) 3.43(6)
Ba1 Ba1 3_5565 3.28(5) 3.03(6) 3.47(6)
Ba1 Ba2 . 3.43(7) 3.36(8) 3.53(8)
Ba1 Ba3 2_4555 3.31(6) 3.12(7) 3.62(7)
Ba1 Ba3 2_4565 3.30(6) 3.22(7) 3.38(7)
Ba1 Ba4 3_6655 3.32(6) 3.18(7) 3.46(7)
Ba1 Ba4 3_6665 3.31(6) 3.16(7) 3.46(7)
Ba1 Ba1g . 3.26(8) 2.94(10) 3.83(10)
Ba1 Ba1g 3_5555 3.73(8) 2.96(9) 4.81(9)
Ba1 Ba1g 3_5565 4.29(7) 3.16(8) 5.37(8)
Ba2 Ba2 3_5655 3.28(5) 3.14(6) 3.47(6)
Ba2 Ba2 3_5665 3.28(5) 3.07(6) 3.42(6)
Ba2 Ba3 2_4555 3.36(6) 3.19(7) 3.59(7)
Ba2 Ba3 2_4565 3.36(6) 3.22(7) 3.49(7)
Ba2 Ba4 3_6655 3.37(6) 3.28(7) 3.48(7)
Ba2 Ba4 3_6665 3.37(6) 3.16(7) 3.51(7)
Ba2 Ba1g 2_4555 3.63(7) 3.14(9) 4.48(9)
Ba2 Ba1g 2_4565 4.18(7) 2.90(8) 5.44(8)
Ba2 Ba1g 4_5555 3.23(8) 2.86(10) 3.80(10)
Ba3 Ba4 3_7655 3.27(6) 3.18(6) 3.39(6)
Ba3 Ba4 3_7665 3.26(6) 3.09(6) 3.39(6)
Ba3 Ba4 4_6455 3.40(6) 3.23(7) 3.61(7)
Ba3 Ba1g 2_5555 3.63(8) 2.96(10) 4.62(10)
Ba3 Ba1g 2_5565 4.16(7) 2.97(9) 5.43(9)
Ba3 Ba1g 3_6555 3.75(8) 2.95(9) 4.81(9)
Ba4 Ba1g 1_6655 3.30(8) 3.05(10) 3.68(10)
Ba4 Ba1g 4_6555 3.24(8) 2.72(11) 3.95(11)
Ba1g Ba1g 1_5545 4.61(5) 2.96(5) 7.16(5)
Ba1g Ba1g 1_5565 4.60(5) 2.96(5) 7.16(5)

loop_
_twin_individual_id
_twin_individual_mass_fraction_refined
_twin_individual_twin_matrix_11
_twin_individual_twin_matrix_12
_twin_individual_twin_matrix_13
_twin_individual_twin_matrix_21
_twin_individual_twin_matrix_22
_twin_individual_twin_matrix_23
_twin_individual_twin_matrix_31
_twin_individual_twin_matrix_32
_twin_individual_twin_matrix_33
1 0.69(3) 1 0 0 0 1 0 0 0 1
2 0.021(8) 0 1 0 1 0 0 0 0 -1
3 0.28(3) 1 0 0 0 -1 0 0 0 1
